data_4316438
loop_
_publ_author_name
'Arun Kumar Bar'
'Golam Mostafa'
'Partha Sarathi Mukherjee'

_publ_section_title
;
 A Pd6 Molecular Cage via Multicomponent Self-Assembly Incorporating Both
 Neutral and Anionic Linkers
;
_journal_name_full 'Inorganic Chemistry'
_journal_page_first 7647
_journal_page_last 7649
_journal_paper_doi 10.1021/ic101139s
_journal_volume 49
_journal_year 2010
_chemical_formula_moiety 'C84 H126 N18 O12 Pd6, 5(C4H10 O), 6(N O3), 7(H2O)'
_chemical_formula_sum 'C104 H192 N24 O42 Pd6'
_chemical_formula_weight 3089.22
_chemical_name_systematic
;
 ?
;
_space_group_IT_number 34
_symmetry_cell_setting orthorhombic
_symmetry_space_group_name_Hall 'P 2 -2n'
_symmetry_space_group_name_H-M 'P n n 2'
_atom_sites_solution_hydrogens geom
_atom_sites_solution_primary direct
_atom_sites_solution_secondary difmap
_audit_creation_method SHELXL-97
_cell_angle_alpha 90.00
_cell_angle_beta 90.00
_cell_angle_gamma 90.00
_cell_formula_units_Z 2
_cell_length_a 21.334(4)
_cell_length_b 23.745(5)
_cell_length_c 13.874(3)
_cell_measurement_reflns_used 40819
_cell_measurement_temperature 150(2)
_cell_measurement_theta_max 26.70
_cell_measurement_theta_min 1.28
_cell_volume 7028(2)
_computing_structure_refinement 'SHELXL-97 (Sheldrick, 1997)'
_diffrn_ambient_temperature 150(2)
_diffrn_measured_fraction_theta_full 0.980
_diffrn_measured_fraction_theta_max 0.980
_diffrn_radiation_monochromator graphite
_diffrn_radiation_source 'fine-focus sealed tube'
_diffrn_radiation_type MoK\a
_diffrn_radiation_wavelength 0.71073
_diffrn_reflns_av_R_equivalents 0.0524
_diffrn_reflns_av_sigmaI/netI 0.0577
_diffrn_reflns_limit_h_max 24
_diffrn_reflns_limit_h_min -24
_diffrn_reflns_limit_k_max 30
_diffrn_reflns_limit_k_min -30
_diffrn_reflns_limit_l_max 16
_diffrn_reflns_limit_l_min -16
_diffrn_reflns_number 40819
_diffrn_reflns_theta_full 26.70
_diffrn_reflns_theta_max 26.70
_diffrn_reflns_theta_min 1.28
_exptl_absorpt_coefficient_mu 0.834
_exptl_absorpt_correction_T_max 0.839
_exptl_absorpt_correction_T_min 0.771
_exptl_absorpt_correction_type empirical
_exptl_absorpt_process_details 'SADABS: Blessing, R. (1995), Acta Cryst., A51, 33'
_exptl_crystal_colour 'pale yellow'
_exptl_crystal_density_diffrn 1.460
_exptl_crystal_density_method 'not measured'
_exptl_crystal_description 'rectangular block'
_exptl_crystal_F_000 3192
_exptl_crystal_size_max 0.43
_exptl_crystal_size_mid 0.26
_exptl_crystal_size_min 0.21
_refine_diff_density_max 1.662
_refine_diff_density_min -1.002
_refine_diff_density_rms 0.109
_refine_ls_abs_structure_details 'Flack H D (1983), Acta Cryst. A39, 876-881'
_refine_ls_abs_structure_Flack 0.00(4)
_refine_ls_extinction_method none
_refine_ls_goodness_of_fit_ref 1.090
_refine_ls_hydrogen_treatment noref
_refine_ls_matrix_type full
_refine_ls_number_parameters 794
_refine_ls_number_reflns 12316
_refine_ls_number_restraints 19
_refine_ls_restrained_S_all 1.090
_refine_ls_R_factor_all 0.0697
_refine_ls_R_factor_gt 0.0658
_refine_ls_shift/su_max 0.001
_refine_ls_shift/su_mean 0.000
_refine_ls_structure_factor_coef Fsqd
_refine_ls_weighting_details 'calc w=1/[\s^2^(Fo^2^)+(0.0260P)^2^+41.3096P] where P=(Fo^2^+2Fc^2^)/3'
_refine_ls_weighting_scheme calc
_refine_ls_wR_factor_gt 0.1516
_refine_ls_wR_factor_ref 0.1539
_reflns_number_gt 11418
_reflns_number_total 12316
_reflns_threshold_expression >2sigma(I)
_cod_data_source_file ic101139s_si_002.cif
_cod_data_source_block shelxl
_cod_database_code 4316438

loop_
_symmetry_equiv_pos_as_xyz
'x, y, z'
'-x, -y, z'
'-x+1/2, y+1/2, z+1/2'
'x+1/2, -y+1/2, z+1/2'

loop_
_atom_site_label
_atom_site_type_symbol
_atom_site_fract_x
_atom_site_fract_y
_atom_site_fract_z
_atom_site_U_iso_or_equiv
_atom_site_adp_type
_atom_site_occupancy
_atom_site_symmetry_multiplicity
_atom_site_calc_flag
_atom_site_refinement_flags
_atom_site_disorder_assembly
_atom_site_disorder_group
Pd1 Pd 0.79032(4) 0.25841(2) 0.10602(5) 0.04677(18) Uani 1 1 d . . .
Pd2 Pd 0.74467(5) 0.45176(2) 0.71683(6) 0.0541(2) Uani 1 1 d . . .
Pd3 Pd 0.69812(4) 0.65723(3) 0.12883(5) 0.0505(2) Uani 1 1 d . . .
O1 O 0.7766(3) 0.3397(2) 0.1504(4) 0.0481(16) Uani 1 1 d . . .
O2 O 0.7921(4) 0.3063(2) 0.2968(5) 0.059(2) Uani 1 1 d . . .
O3 O 0.7475(4) 0.4299(2) 0.5750(4) 0.0533(18) Uani 1 1 d . . .
O4 O 0.7327(4) 0.5230(2) 0.5511(5) 0.0565(19) Uani 1 1 d . . .
O5 O 0.7096(3) 0.5939(2) 0.2262(4) 0.0511(16) Uani 1 1 d . . .
O6 O 0.7302(4) 0.5404(2) 0.0958(5) 0.0553(18) Uani 1 1 d . . .
N4 N 0.7994(4) 0.1751(3) 0.0683(6) 0.052(2) Uani 1 1 d . . .
N5 N 0.6976(4) 0.2461(3) 0.0808(5) 0.050(2) Uani 1 1 d . . .
N6 N 0.7365(5) 0.4748(3) 0.8589(6) 0.059(2) Uani 1 1 d . . .
N7 N 0.6511(5) 0.4269(4) 0.7251(7) 0.071(3) Uani 1 1 d . . .
N8 N 0.6035(5) 0.6485(3) 0.1285(6) 0.073(3) Uani 1 1 d U . .
N9 N 0.6836(5) 0.7186(4) 0.0270(7) 0.064(3) Uani 1 1 d . . .
N1 N 0.8832(3) 0.2730(3) 0.1134(6) 0.0472(17) Uani 1 1 d U . .
C1 C 0.9158(6) 0.2933(6) 0.0384(8) 0.075(4) Uani 1 1 d . . .
H1 H 0.8947 0.2993 -0.0193 0.091 Uiso 1 1 calc R . .
C2 C 0.9775(7) 0.3055(5) 0.0417(8) 0.072(4) Uani 1 1 d . . .
H2 H 0.9978 0.3178 -0.0137 0.087 Uiso 1 1 calc R . .
C3 C 1.0102(5) 0.3000(4) 0.1246(8) 0.062(3) Uani 1 1 d . . .
C4 C 0.9778(6) 0.2790(4) 0.2045(7) 0.060(3) Uani 1 1 d . . .
H4 H 0.9989 0.2730 0.2622 0.072 Uiso 1 1 calc R . .
C5 C 0.9152(6) 0.2673(4) 0.1979(8) 0.061(3) Uani 1 1 d . . .
H5 H 0.8939 0.2550 0.2525 0.073 Uiso 1 1 calc R . .
N2 N 1.2072(5) 0.3314(3) 0.1298(10) 0.076(3) Uani 1 1 d . . .
C6 C 1.1681(6) 0.3621(4) 0.0756(9) 0.067(3) Uani 1 1 d . . .
H6 H 1.1841 0.3899 0.0353 0.080 Uiso 1 1 calc R . .
C7 C 1.1041(5) 0.3529(4) 0.0789(5) 0.041(2) Uani 1 1 d . . .
H7 H 1.0780 0.3752 0.0411 0.050 Uiso 1 1 calc R . .
C8 C 1.0784(5) 0.3132(3) 0.1344(8) 0.054(2) Uani 1 1 d . . .
C9 C 1.1183(5) 0.2829(4) 0.1963(7) 0.053(3) Uani 1 1 d . . .
H9 H 1.1017 0.2563 0.2384 0.063 Uiso 1 1 calc R . .
C10 C 1.1808(6) 0.2926(4) 0.1947(8) 0.063(3) Uani 1 1 d . . .
H10 H 1.2067 0.2733 0.2372 0.075 Uiso 1 1 calc R . .
N3 N 0.8377(5) 0.4739(3) 0.7077(7) 0.065(3) Uani 1 1 d . . .
C11 C 0.8790(7) 0.4338(4) 0.7417(7) 0.076(4) Uani 1 1 d . . .
H11 H 0.8635 0.3998 0.7648 0.091 Uiso 1 1 calc R . .
C12 C 0.9427(6) 0.4434(4) 0.7419(8) 0.062(3) Uani 1 1 d . . .
H12 H 0.9700 0.4166 0.7668 0.075 Uiso 1 1 calc R . .
C13 C 0.9656(5) 0.4938(3) 0.7041(6) 0.048(2) Uani 1 1 d . . .
C14 C 0.9233(6) 0.5342(4) 0.6744(7) 0.054(3) Uani 1 1 d . . .
H14 H 0.9375 0.5691 0.6536 0.065 Uiso 1 1 calc R . .
C15 C 0.8605(5) 0.5227(4) 0.6758(6) 0.050(3) Uani 1 1 d . . .
H15 H 0.8327 0.5499 0.6535 0.060 Uiso 1 1 calc R . .
C16 C 0.7795(5) 0.3452(3) 0.2421(6) 0.046(2) Uani 1 1 d . . .
C17 C 0.7403(5) 0.4750(3) 0.5206(6) 0.041(2) Uani 1 1 d . . .
C18 C 0.7240(5) 0.5464(4) 0.1861(7) 0.045(2) Uani 1 1 d . . .
C19 C 0.7633(5) 0.4021(4) 0.2798(6) 0.045(2) Uani 1 1 d . . .
C20 C 0.7585(5) 0.4109(3) 0.3782(6) 0.042(2) Uani 1 1 d . . .
H20 H 0.7655 0.3810 0.4202 0.050 Uiso 1 1 calc R . .
C21 C 0.7435(5) 0.4639(3) 0.4157(6) 0.039(2) Uani 1 1 d . . .
C22 C 0.7333(4) 0.5087(3) 0.3513(6) 0.039(2) Uani 1 1 d . . .
H22 H 0.7239 0.5444 0.3752 0.047 Uiso 1 1 calc R . .
C23 C 0.7371(4) 0.5002(3) 0.2523(6) 0.0379(19) Uani 1 1 d . . .
C24 C 0.7519(5) 0.4470(3) 0.2165(9) 0.048(2) Uani 1 1 d . . .
H24 H 0.7542 0.4412 0.1503 0.058 Uiso 1 1 calc R . .
C25 C 0.8050(6) 0.1416(4) 0.1610(9) 0.068(4) Uani 1 1 d . . .
H25A H 0.8425 0.1525 0.1945 0.102 Uiso 1 1 calc R . .
H25B H 0.8070 0.1021 0.1461 0.102 Uiso 1 1 calc R . .
H25C H 0.7692 0.1488 0.2010 0.102 Uiso 1 1 calc R . .
C26 C 0.8564(7) 0.1605(5) 0.0067(11) 0.097(5) Uani 1 1 d . . .
H26A H 0.8940 0.1694 0.0416 0.145 Uiso 1 1 calc R . .
H26B H 0.8552 0.1819 -0.0520 0.145 Uiso 1 1 calc R . .
H26C H 0.8559 0.1210 -0.0081 0.145 Uiso 1 1 calc R . .
C27 C 0.7430(5) 0.1602(4) 0.0151(8) 0.058(3) Uani 1 1 d . . .
H27A H 0.7385 0.1196 0.0133 0.070 Uiso 1 1 calc R . .
H27B H 0.7462 0.1738 -0.0507 0.070 Uiso 1 1 calc R . .
C28 C 0.6856(5) 0.1867(4) 0.0645(8) 0.055(2) Uani 1 1 d . . .
H28A H 0.6489 0.1822 0.0239 0.067 Uiso 1 1 calc R . .
H28B H 0.6776 0.1680 0.1254 0.067 Uiso 1 1 calc R . .
C29 C 0.6566(5) 0.2638(4) 0.1602(6) 0.052(3) Uani 1 1 d . . .
H29A H 0.6630 0.3031 0.1730 0.077 Uiso 1 1 calc R . .
H29B H 0.6664 0.2423 0.2169 0.077 Uiso 1 1 calc R . .
H29C H 0.6137 0.2575 0.1426 0.077 Uiso 1 1 calc R . .
C30 C 0.6842(6) 0.2803(5) -0.0042(9) 0.072(3) Uani 1 1 d . . .
H30A H 0.6930 0.3191 0.0096 0.107 Uiso 1 1 calc R . .
H30B H 0.6408 0.2763 -0.0212 0.107 Uiso 1 1 calc R . .
H30C H 0.7099 0.2679 -0.0569 0.107 Uiso 1 1 calc R . .
C31 C 0.7232(7) 0.5358(4) 0.8626(8) 0.068(3) Uani 1 1 d . . .
H31A H 0.7593 0.5563 0.8410 0.103 Uiso 1 1 calc R . .
H31B H 0.7134 0.5465 0.9277 0.103 Uiso 1 1 calc R . .
H31C H 0.6882 0.5442 0.8216 0.103 Uiso 1 1 calc R . .
C32 C 0.7946(7) 0.4638(5) 0.9251(9) 0.084(4) Uani 1 1 d . . .
H32A H 0.8049 0.4245 0.9237 0.125 Uiso 1 1 calc R . .
H32B H 0.7848 0.4748 0.9900 0.125 Uiso 1 1 calc R . .
H32C H 0.8296 0.4854 0.9022 0.125 Uiso 1 1 calc R . .
C33 C 0.6784(7) 0.4419(4) 0.8937(10) 0.077(4) Uani 1 1 d . . .
H33A H 0.6894 0.4030 0.9058 0.093 Uiso 1 1 calc R . .
H33B H 0.6628 0.4582 0.9532 0.093 Uiso 1 1 calc R . .
C34 C 0.6319(7) 0.4448(5) 0.8220(11) 0.085(4) Uani 1 1 d . . .
H34A H 0.6170 0.4834 0.8182 0.102 Uiso 1 1 calc R . .
H34B H 0.5968 0.4216 0.8420 0.102 Uiso 1 1 calc R . .
C35 C 0.6511(7) 0.3642(5) 0.7200(10) 0.082(4) Uani 1 1 d . . .
H35A H 0.6643 0.3525 0.6569 0.123 Uiso 1 1 calc R . .
H35B H 0.6096 0.3504 0.7323 0.123 Uiso 1 1 calc R . .
H35C H 0.6795 0.3494 0.7674 0.123 Uiso 1 1 calc R . .
C36 C 0.6098(7) 0.4489(6) 0.6476(11) 0.093(4) Uani 1 1 d . . .
H36A H 0.6252 0.4365 0.5861 0.139 Uiso 1 1 calc R . .
H36B H 0.6096 0.4894 0.6496 0.139 Uiso 1 1 calc R . .
H36C H 0.5680 0.4351 0.6570 0.139 Uiso 1 1 calc R . .
C37 C 0.5856(6) 0.5906(4) 0.1041(12) 0.093(4) Uani 1 1 d . . .
H37A H 0.6045 0.5650 0.1491 0.139 Uiso 1 1 calc R . .
H37B H 0.5997 0.5819 0.0401 0.139 Uiso 1 1 calc R . .
H37C H 0.5408 0.5870 0.1071 0.139 Uiso 1 1 calc R . .
C38 C 0.5773(6) 0.6596(5) 0.2298(9) 0.076(3) Uani 1 1 d . . .
H38A H 0.5969 0.6346 0.2750 0.113 Uiso 1 1 calc R . .
H38B H 0.5329 0.6533 0.2299 0.113 Uiso 1 1 calc R . .
H38C H 0.5858 0.6979 0.2479 0.113 Uiso 1 1 calc R . .
C39 C 0.5749(7) 0.6871(5) 0.0616(9) 0.077(3) Uani 1 1 d U . .
H39A H 0.5662 0.6678 0.0015 0.092 Uiso 1 1 calc R . .
H39B H 0.5354 0.7003 0.0878 0.092 Uiso 1 1 calc R . .
C40 C 0.6127(8) 0.7315(6) 0.0445(12) 0.102(4) Uani 1 1 d U . .
H40A H 0.6096 0.7570 0.0990 0.122 Uiso 1 1 calc R . .
H40B H 0.5967 0.7513 -0.0115 0.122 Uiso 1 1 calc R . .
C41 C 0.7135(7) 0.7721(4) 0.0458(10) 0.081(4) Uani 1 1 d . . .
H41A H 0.7006 0.7858 0.1078 0.121 Uiso 1 1 calc R . .
H41B H 0.7015 0.7987 -0.0030 0.121 Uiso 1 1 calc R . .
H41C H 0.7582 0.7674 0.0450 0.121 Uiso 1 1 calc R . .
C42 C 0.7015(10) 0.6942(7) -0.0681(11) 0.125(7) Uani 1 1 d . . .
H42A H 0.6805 0.6588 -0.0769 0.188 Uiso 1 1 calc R . .
H42B H 0.7460 0.6884 -0.0699 0.188 Uiso 1 1 calc R . .
H42C H 0.6895 0.7196 -0.1186 0.188 Uiso 1 1 calc R . .
N100 N 0.8250(5) 0.2895(3) -0.1873(6) 0.051(2) Uani 1 1 d . . .
O101 O 0.8835(5) 0.3006(4) -0.2029(8) 0.099(3) Uani 1 1 d . . .
O102 O 0.8045(5) 0.2405(4) -0.1738(10) 0.119(4) Uani 1 1 d . . .
O103 O 0.7903(6) 0.3249(5) -0.1808(13) 0.149(6) Uani 1 1 d . . .
N200 N 0.8919(6) 0.6218(4) 0.8381(8) 0.073(3) Uani 1 1 d . . .
O201 O 0.8441(6) 0.6389(4) 0.7955(7) 0.105(3) Uani 1 1 d . . .
O202 O 0.8788(6) 0.5751(5) 0.8834(8) 0.112(4) Uani 1 1 d . . .
O203 O 0.9445(5) 0.6377(4) 0.8489(8) 0.096(3) Uani 1 1 d . . .
N300 N 0.9467(7) 0.1059(5) 0.2880(13) 0.095(4) Uani 1 1 d . . .
O301 O 0.9394(7) 0.0674(6) 0.2298(13) 0.163(6) Uani 1 1 d . . .
O302 O 0.9471(9) 0.0917(7) 0.3693(15) 0.173(7) Uani 1 1 d . . .
O303 O 0.9586(8) 0.1485(6) 0.2524(11) 0.162(7) Uani 1 1 d . . .
O100 O 1.0000 0.5000 0.1060(9) 0.080(3) Uani 1 2 d S . .
C102 C 0.9107(7) 0.4420(6) 0.1245(13) 0.104(5) Uani 1 1 d . . .
H10A H 0.8782 0.4226 0.0899 0.156 Uiso 1 1 calc R . .
H10B H 0.8921 0.4688 0.1677 0.156 Uiso 1 1 calc R . .
H10C H 0.9349 0.4153 0.1606 0.156 Uiso 1 1 calc R . .
C101 C 0.9523(6) 0.4720(6) 0.0546(9) 0.078(4) Uani 1 1 d . . .
H10D H 0.9707 0.4452 0.0101 0.094 Uiso 1 1 calc R . .
H10E H 0.9281 0.4990 0.0177 0.094 Uiso 1 1 calc R . .
O200 O 0.9916(5) 0.5944(4) 0.4107(7) 0.084(3) Uani 1 1 d . . .
C201 C 0.9584(11) 0.5798(11) 0.3162(19) 0.170(10) Uani 1 1 d . . .
H20A H 0.9680 0.5417 0.2957 0.204 Uiso 1 1 calc R . .
H20B H 0.9696 0.6059 0.2653 0.204 Uiso 1 1 calc R . .
C202 C 0.8878(12) 0.5858(9) 0.3451(19) 0.167(11) Uani 1 1 d . . .
H20C H 0.8619 0.5780 0.2902 0.251 Uiso 1 1 calc R . .
H20D H 0.8800 0.6235 0.3671 0.251 Uiso 1 1 calc R . .
H20E H 0.8782 0.5597 0.3958 0.251 Uiso 1 1 calc R . .
C203 C 1.0592(10) 0.5913(10) 0.4004(15) 0.148(8) Uani 1 1 d . . .
H20F H 1.0706 0.5554 0.3720 0.177 Uiso 1 1 calc R . .
H20G H 1.0734 0.6209 0.3575 0.177 Uiso 1 1 calc R . .
C204 C 1.0893(8) 0.5972(7) 0.4915(12) 0.104(5) Uani 1 1 d . . .
H20H H 1.1338 0.5942 0.4833 0.157 Uiso 1 1 calc R . .
H20I H 1.0750 0.5680 0.5341 0.157 Uiso 1 1 calc R . .
H20J H 1.0792 0.6333 0.5185 0.157 Uiso 1 1 calc R . .
O300 O 0.5928(10) 0.3674(7) 0.2904(15) 0.190(8) Uani 1 1 d . . .
C301 C 0.5800(10) 0.4189(11) 0.2377(17) 0.150(9) Uani 1 1 d . . .
H30D H 0.6032 0.4486 0.2700 0.180 Uiso 1 1 calc R . .
H30E H 0.5359 0.4271 0.2475 0.180 Uiso 1 1 calc R . .
C302 C 0.5919(8) 0.4257(7) 0.1348(13) 0.117(6) Uani 1 1 d . . .
H30F H 0.5805 0.4631 0.1153 0.176 Uiso 1 1 calc R . .
H30G H 0.5674 0.3988 0.0993 0.176 Uiso 1 1 calc R . .
H30H H 0.6356 0.4196 0.1220 0.176 Uiso 1 1 calc R . .
C303 C 0.5780(15) 0.3669(14) 0.392(2) 0.230(17) Uani 1 1 d . . .
H30I H 0.5341 0.3754 0.4026 0.276 Uiso 1 1 calc R . .
H30J H 0.6033 0.3942 0.4267 0.276 Uiso 1 1 calc R . .
C304 C 0.5926(12) 0.3101(10) 0.4224(16) 0.159(9) Uani 1 1 d . . .
H30K H 0.5847 0.3063 0.4903 0.238 Uiso 1 1 calc R . .
H30L H 0.6360 0.3023 0.4097 0.238 Uiso 1 1 calc R . .
H30M H 0.5669 0.2839 0.3876 0.238 Uiso 1 1 calc R . .
O1W O 0.9997(5) 0.7026(3) 0.6944(6) 0.085(3) Uani 1 1 d . . .
H1W1 H 1.0382 0.7043 0.7195 0.102 Uiso 1 1 d R . .
H2W1 H 0.9777 0.6828 0.7375 0.102 Uiso 1 1 d R . .
O2W O 0.4717(4) 0.7975(3) -0.0004(6) 0.078(2) Uani 1 1 d . . .
H1W2 H 0.4776 0.8296 -0.0262 0.094 Uiso 1 1 d R . .
H2W2 H 0.4803 0.7978 0.0596 0.094 Uiso 1 1 d R . .
O3W O 0.5000 0.5000 -0.0330(9) 0.106(5) Uani 1 2 d S . .
H1W3 H 0.5151 0.5264 -0.0691 0.127 Uiso 1 1 d R . .
H2W3 H 0.4849 0.4736 -0.0691 0.127 Uiso 1 1 d R . .
O4W O 1.0506(4) 0.2062(4) 0.3807(7) 0.092(3) Uani 1 1 d . . .
H1W4 H 1.0371 0.2348 0.4143 0.110 Uiso 1 1 d R . .
H2W4 H 1.0191 0.1934 0.3470 0.110 Uiso 1 1 d R . .

loop_
_atom_site_aniso_label
_atom_site_aniso_U_11
_atom_site_aniso_U_22
_atom_site_aniso_U_33
_atom_site_aniso_U_23
_atom_site_aniso_U_13
_atom_site_aniso_U_12
Pd1 0.0777(5) 0.0274(3) 0.0351(3) -0.0062(3) 0.0056(4) -0.0072(3)
Pd2 0.1133(7) 0.0227(3) 0.0264(3) 0.0035(3) 0.0114(4) 0.0043(4)
Pd3 0.0806(5) 0.0246(3) 0.0464(4) 0.0106(3) -0.0129(4) -0.0038(3)
O1 0.082(5) 0.024(3) 0.039(4) -0.002(2) 0.007(3) 0.002(3)
O2 0.106(6) 0.031(3) 0.040(4) 0.002(3) 0.006(4) 0.005(3)
O3 0.097(6) 0.029(3) 0.034(3) -0.002(2) 0.003(3) 0.005(3)
O4 0.103(6) 0.026(3) 0.040(4) 0.002(3) -0.002(4) 0.006(3)
O5 0.079(5) 0.043(3) 0.031(3) 0.001(3) -0.004(3) -0.003(3)
O6 0.100(6) 0.027(3) 0.039(4) 0.006(3) 0.007(4) -0.001(3)
N4 0.053(5) 0.043(4) 0.059(5) -0.019(4) 0.004(4) -0.002(4)
N5 0.069(6) 0.040(4) 0.042(5) -0.017(3) 0.000(4) 0.010(4)
N6 0.095(7) 0.041(4) 0.040(5) 0.013(4) -0.010(5) 0.006(4)
N7 0.112(8) 0.052(5) 0.049(5) -0.014(4) 0.018(6) -0.025(5)
N8 0.159(9) 0.046(4) 0.014(3) -0.007(3) -0.010(5) 0.017(5)
N9 0.067(6) 0.053(5) 0.073(6) 0.028(5) -0.013(5) -0.009(4)
N1 0.0489(19) 0.0470(19) 0.0458(19) -0.0004(10) 0.0005(10) -0.0002(10)
C1 0.080(9) 0.113(10) 0.033(5) -0.010(6) 0.009(6) -0.041(8)
C2 0.091(10) 0.083(8) 0.043(6) -0.027(6) 0.018(6) -0.014(7)
C3 0.079(7) 0.055(5) 0.053(7) 0.003(5) 0.019(6) -0.007(5)
C4 0.090(9) 0.052(5) 0.037(5) 0.015(4) -0.009(6) -0.001(5)
C5 0.071(8) 0.053(6) 0.057(7) 0.007(5) 0.011(6) 0.001(5)
N2 0.092(7) 0.030(4) 0.105(8) -0.019(5) 0.002(8) 0.002(4)
C6 0.087(9) 0.043(5) 0.070(8) -0.003(5) 0.024(7) -0.012(6)
C7 0.069(7) 0.044(5) 0.010(4) 0.001(3) 0.004(4) 0.004(4)
C8 0.074(7) 0.024(4) 0.065(6) -0.008(4) 0.013(6) -0.006(4)
C9 0.072(7) 0.045(5) 0.041(6) 0.016(4) 0.006(5) -0.004(5)
C10 0.084(8) 0.034(4) 0.070(8) -0.006(5) 0.010(6) 0.004(5)
N3 0.114(8) 0.018(3) 0.061(5) 0.024(4) -0.012(6) 0.009(4)
C11 0.144(13) 0.036(5) 0.047(7) 0.033(4) -0.017(7) 0.007(6)
C12 0.076(8) 0.053(6) 0.058(7) 0.021(5) 0.010(6) 0.012(6)
C13 0.089(7) 0.033(4) 0.022(4) 0.002(3) 0.000(4) 0.009(4)
C14 0.081(8) 0.039(5) 0.041(5) 0.006(4) 0.001(5) 0.003(5)
C15 0.082(8) 0.039(4) 0.030(4) 0.011(4) -0.001(5) 0.015(5)
C16 0.084(7) 0.020(3) 0.034(5) 0.006(3) 0.009(4) 0.006(4)
C17 0.071(7) 0.016(3) 0.035(5) -0.005(3) 0.011(4) 0.003(4)
C18 0.055(6) 0.036(4) 0.044(6) -0.001(4) -0.011(4) -0.005(4)
C19 0.073(7) 0.035(4) 0.028(4) -0.003(3) 0.007(4) -0.003(4)
C20 0.077(7) 0.020(3) 0.027(4) 0.006(3) 0.005(4) 0.007(4)
C21 0.067(7) 0.015(3) 0.036(4) 0.002(3) -0.008(4) -0.001(4)
C22 0.056(6) 0.019(3) 0.043(5) 0.003(3) -0.001(4) -0.001(4)
C23 0.057(6) 0.025(3) 0.032(4) -0.004(3) 0.000(4) -0.006(4)
C24 0.082(7) 0.029(3) 0.033(4) -0.012(4) 0.005(5) 0.002(4)
C25 0.083(8) 0.024(4) 0.096(10) 0.005(5) 0.001(7) 0.003(5)
C26 0.103(10) 0.067(7) 0.120(12) -0.074(8) 0.036(9) -0.009(7)
C27 0.071(8) 0.041(5) 0.062(7) 0.000(5) -0.005(6) -0.008(5)
C28 0.065(7) 0.046(5) 0.055(6) 0.001(4) -0.004(5) -0.001(5)
C29 0.086(8) 0.038(4) 0.031(5) 0.002(3) 0.012(5) 0.004(5)
C30 0.100(10) 0.054(6) 0.060(7) 0.005(5) -0.015(7) -0.004(6)
C31 0.122(11) 0.047(6) 0.036(5) 0.001(4) 0.011(6) 0.009(6)
C32 0.126(12) 0.068(7) 0.057(7) 0.002(6) -0.012(8) 0.050(8)
C33 0.123(12) 0.039(5) 0.070(8) 0.004(5) 0.019(8) 0.008(6)
C34 0.100(11) 0.068(8) 0.088(10) -0.010(7) 0.030(9) -0.017(7)
C35 0.127(11) 0.061(6) 0.058(7) -0.002(6) 0.022(8) -0.026(7)
C36 0.103(11) 0.093(10) 0.083(10) 0.006(8) 0.010(9) -0.008(8)
C37 0.097(9) 0.048(6) 0.134(13) -0.033(8) -0.007(10) -0.009(6)
C38 0.088(9) 0.081(8) 0.058(7) -0.009(6) 0.007(7) -0.017(6)
C39 0.107(9) 0.062(6) 0.062(6) 0.032(5) -0.007(6) 0.007(6)
C40 0.127(10) 0.084(8) 0.094(8) 0.030(7) -0.012(8) -0.001(7)
C41 0.127(12) 0.036(5) 0.079(9) 0.019(5) -0.013(8) -0.010(6)
C42 0.20(2) 0.106(12) 0.066(10) 0.011(9) -0.026(12) 0.008(13)
N100 0.080(7) 0.031(4) 0.042(4) -0.007(3) -0.001(4) -0.001(4)
O101 0.097(8) 0.067(6) 0.133(9) 0.003(6) 0.014(7) 0.002(5)
O102 0.117(9) 0.076(7) 0.165(11) -0.010(7) 0.025(8) -0.016(6)
O103 0.135(11) 0.069(7) 0.242(17) 0.033(9) 0.065(11) 0.027(7)
N200 0.093(8) 0.059(6) 0.066(7) 0.004(5) -0.022(6) 0.014(6)
O201 0.136(9) 0.092(7) 0.086(7) -0.007(6) -0.027(7) 0.021(7)
O202 0.152(11) 0.110(8) 0.076(7) -0.002(6) -0.007(7) -0.037(8)
O203 0.098(8) 0.095(7) 0.094(7) -0.021(6) 0.013(6) -0.017(6)
N300 0.123(11) 0.051(6) 0.113(11) -0.019(7) -0.009(10) 0.016(7)
O301 0.178(14) 0.125(11) 0.187(16) 0.010(12) -0.017(13) -0.009(10)
O302 0.181(17) 0.163(15) 0.174(17) -0.007(13) 0.003(14) 0.049(12)
O303 0.201(15) 0.105(10) 0.181(15) 0.049(10) -0.074(12) -0.034(9)
O100 0.095(8) 0.076(7) 0.070(7) 0.000 0.000 -0.015(6)
C102 0.102(11) 0.101(10) 0.110(13) 0.000(10) 0.019(11) -0.003(8)
C101 0.095(10) 0.076(8) 0.063(8) -0.009(6) -0.012(7) 0.007(7)
O200 0.095(7) 0.076(5) 0.079(6) -0.011(5) -0.011(6) -0.004(5)
C201 0.14(2) 0.18(2) 0.18(3) 0.00(2) -0.055(19) 0.002(18)
C202 0.18(3) 0.120(16) 0.20(3) 0.031(16) -0.08(2) -0.043(17)
C203 0.15(2) 0.18(2) 0.117(17) -0.042(15) 0.012(15) 0.001(16)
C204 0.121(14) 0.086(10) 0.106(13) 0.019(9) -0.006(11) 0.005(9)
O300 0.26(2) 0.131(13) 0.181(18) 0.046(12) -0.010(15) 0.004(13)
C301 0.107(15) 0.20(2) 0.15(2) -0.043(19) 0.022(14) -0.020(15)
C302 0.117(13) 0.124(13) 0.110(14) 0.006(12) 0.035(12) -0.013(10)
C303 0.23(3) 0.27(4) 0.19(3) 0.15(3) -0.06(2) -0.07(3)
C304 0.20(3) 0.16(2) 0.116(17) -0.010(16) -0.007(17) -0.025(19)
O1W 0.108(7) 0.056(4) 0.091(6) 0.029(4) -0.023(5) -0.005(4)
O2W 0.113(7) 0.058(5) 0.063(5) -0.002(4) -0.008(5) 0.003(5)
O3W 0.168(15) 0.090(9) 0.060(8) 0.000 0.000 -0.039(10)
O4W 0.084(7) 0.110(7) 0.082(7) -0.033(5) -0.006(5) 0.009(6)

loop_
_atom_type_symbol
_atom_type_description
_atom_type_scat_dispersion_real
_atom_type_scat_dispersion_imag
_atom_type_scat_source
C C 0.0033 0.0016 'International Tables Vol C Tables 4.2.6.8 and 6.1.1.4'
H H 0.0000 0.0000 'International Tables Vol C Tables 4.2.6.8 and 6.1.1.4'
N N 0.0061 0.0033 'International Tables Vol C Tables 4.2.6.8 and 6.1.1.4'
O O 0.0106 0.0060 'International Tables Vol C Tables 4.2.6.8 and 6.1.1.4'
Pd Pd -0.9988 1.0072 'International Tables Vol C Tables 4.2.6.8 and 6.1.1.4'

loop_
_geom_angle_atom_site_label_1
_geom_angle_atom_site_label_2
_geom_angle_atom_site_label_3
_geom_angle
_geom_angle_site_symmetry_1
_geom_angle_site_symmetry_3
_geom_angle_publ_flag
N1 Pd1 N5 172.8(3) . . ?
N1 Pd1 O1 88.0(3) . . ?
N5 Pd1 O1 92.7(3) . . ?
N1 Pd1 N4 94.9(3) . . ?
N5 Pd1 N4 84.8(3) . . ?
O1 Pd1 N4 176.0(3) . . ?
O3 Pd2 N6 176.7(4) . . ?
O3 Pd2 N3 88.7(3) . . ?
N6 Pd2 N3 94.2(4) . . ?
O3 Pd2 N7 90.6(3) . . ?
N6 Pd2 N7 86.6(4) . . ?
N3 Pd2 N7 178.3(3) . . ?
N8 Pd3 O5 92.6(3) . . ?
N8 Pd3 N2 178.2(3) . 2_765 ?
O5 Pd3 N2 88.5(3) . 2_765 ?
N8 Pd3 N9 85.5(4) . . ?
O5 Pd3 N9 177.2(3) . . ?
N2 Pd3 N9 93.4(4) 2_765 . ?
C16 O1 Pd1 112.9(5) . . ?
C17 O3 Pd2 110.1(5) . . ?
C18 O5 Pd3 112.7(6) . . ?
C27 N4 C25 111.5(8) . . ?
C27 N4 C26 108.6(9) . . ?
C25 N4 C26 107.0(9) . . ?
C27 N4 Pd1 106.6(6) . . ?
C25 N4 Pd1 107.3(6) . . ?
C26 N4 Pd1 115.9(6) . . ?
C28 N5 C30 112.3(8) . . ?
C28 N5 C29 106.8(8) . . ?
C30 N5 C29 109.3(8) . . ?
C28 N5 Pd1 109.8(6) . . ?
C30 N5 Pd1 104.5(7) . . ?
C29 N5 Pd1 114.2(6) . . ?
C31 N6 C33 109.3(9) . . ?
C31 N6 C32 107.2(9) . . ?
C33 N6 C32 111.6(9) . . ?
C31 N6 Pd2 108.1(6) . . ?
C33 N6 Pd2 103.5(7) . . ?
C32 N6 Pd2 116.8(7) . . ?
C34 N7 C36 113.3(12) . . ?
C34 N7 C35 109.4(10) . . ?
C36 N7 C35 108.5(10) . . ?
C34 N7 Pd2 103.7(8) . . ?
C36 N7 Pd2 115.4(8) . . ?
C35 N7 Pd2 106.3(8) . . ?
C39 N8 C37 109.7(10) . . ?
C39 N8 C38 109.1(10) . . ?
C37 N8 C38 106.1(10) . . ?
C39 N8 Pd3 111.0(8) . . ?
C37 N8 Pd3 110.8(7) . . ?
C38 N8 Pd3 110.0(7) . . ?
C41 N9 C42 112.8(11) . . ?
C41 N9 C40 103.1(10) . . ?
C42 N9 C40 117.5(12) . . ?
C41 N9 Pd3 115.7(7) . . ?
C42 N9 Pd3 107.1(8) . . ?
C40 N9 Pd3 100.3(7) . . ?
C1 N1 C5 116.2(9) . . ?
C1 N1 Pd1 122.2(8) . . ?
C5 N1 Pd1 121.3(7) . . ?
N1 C1 C2 123.8(12) . . ?
N1 C1 H1 118.1 . . ?
C2 C1 H1 118.1 . . ?
C1 C2 C3 120.8(11) . . ?
C1 C2 H2 119.6 . . ?
C3 C2 H2 119.6 . . ?
C2 C3 C4 117.0(11) . . ?
C2 C3 C8 124.1(10) . . ?
C4 C3 C8 118.9(10) . . ?
C5 C4 C3 120.1(10) . . ?
C5 C4 H4 119.9 . . ?
C3 C4 H4 119.9 . . ?
N1 C5 C4 121.8(10) . . ?
N1 C5 H5 119.1 . . ?
C4 C5 H5 119.1 . . ?
C6 N2 C10 117.9(10) . . ?
C6 N2 Pd3 122.7(8) . 2_765 ?
C10 N2 Pd3 119.2(9) . 2_765 ?
N2 C6 C7 120.6(10) . . ?
N2 C6 H6 119.7 . . ?
C7 C6 H6 119.7 . . ?
C8 C7 C6 122.4(10) . . ?
C8 C7 H7 118.8 . . ?
C6 C7 H7 118.8 . . ?
C7 C8 C9 117.7(10) . . ?
C7 C8 C3 119.6(10) . . ?
C9 C8 C3 122.6(9) . . ?
C10 C9 C8 119.9(9) . . ?
C10 C9 H9 120.0 . . ?
C8 C9 H9 120.0 . . ?
C9 C10 N2 121.2(11) . . ?
C9 C10 H10 119.4 . . ?
N2 C10 H10 119.4 . . ?
C15 N3 C11 118.7(11) . . ?
C15 N3 Pd2 126.5(7) . . ?
C11 N3 Pd2 114.8(7) . . ?
C12 C11 N3 121.1(10) . . ?
C12 C11 H11 119.4 . . ?
N3 C11 H11 119.4 . . ?
C11 C12 C13 119.1(10) . . ?
C11 C12 H12 120.5 . . ?
C13 C12 H12 120.5 . . ?
C14 C13 C12 118.7(10) . . ?
C14 C13 C13 120.2(9) . 2_765 ?
C12 C13 C13 120.8(10) . 2_765 ?
C15 C14 C13 119.8(9) . . ?
C15 C14 H14 120.1 . . ?
C13 C14 H14 120.1 . . ?
N3 C15 C14 122.4(9) . . ?
N3 C15 H15 118.8 . . ?
C14 C15 H15 118.8 . . ?
O2 C16 O1 123.2(8) . . ?
O2 C16 C19 121.2(8) . . ?
O1 C16 C19 115.5(7) . . ?
O4 C17 O3 124.8(8) . . ?
O4 C17 C21 120.8(7) . . ?
O3 C17 C21 114.4(6) . . ?
O6 C18 O5 123.2(8) . . ?
O6 C18 C23 121.2(8) . . ?
O5 C18 C23 115.5(8) . . ?
C20 C19 C24 119.4(8) . . ?
C20 C19 C16 120.0(8) . . ?
C24 C19 C16 120.6(8) . . ?
C19 C20 C21 121.3(7) . . ?
C19 C20 H20 119.4 . . ?
C21 C20 H20 119.4 . . ?
C20 C21 C22 118.7(8) . . ?
C20 C21 C17 122.5(7) . . ?
C22 C21 C17 118.8(7) . . ?
C23 C22 C21 120.5(7) . . ?
C23 C22 H22 119.7 . . ?
C21 C22 H22 119.7 . . ?
C22 C23 C24 119.8(8) . . ?
C22 C23 C18 120.1(7) . . ?
C24 C23 C18 120.0(8) . . ?
C23 C24 C19 120.3(10) . . ?
C23 C24 H24 119.8 . . ?
C19 C24 H24 119.8 . . ?
N4 C25 H25A 109.5 . . ?
N4 C25 H25B 109.5 . . ?
H25A C25 H25B 109.5 . . ?
N4 C25 H25C 109.5 . . ?
H25A C25 H25C 109.5 . . ?
H25B C25 H25C 109.5 . . ?
N4 C26 H26A 109.5 . . ?
N4 C26 H26B 109.5 . . ?
H26A C26 H26B 109.5 . . ?
N4 C26 H26C 109.5 . . ?
H26A C26 H26C 109.5 . . ?
H26B C26 H26C 109.5 . . ?
N4 C27 C28 109.4(9) . . ?
N4 C27 H27A 109.8 . . ?
C28 C27 H27A 109.8 . . ?
N4 C27 H27B 109.8 . . ?
C28 C27 H27B 109.8 . . ?
H27A C27 H27B 108.2 . . ?
N5 C28 C27 109.0(8) . . ?
N5 C28 H28A 109.9 . . ?
C27 C28 H28A 109.9 . . ?
N5 C28 H28B 109.9 . . ?
C27 C28 H28B 109.9 . . ?
H28A C28 H28B 108.3 . . ?
N5 C29 H29A 109.5 . . ?
N5 C29 H29B 109.5 . . ?
H29A C29 H29B 109.5 . . ?
N5 C29 H29C 109.5 . . ?
H29A C29 H29C 109.5 . . ?
H29B C29 H29C 109.5 . . ?
N5 C30 H30A 109.5 . . ?
N5 C30 H30B 109.5 . . ?
H30A C30 H30B 109.5 . . ?
N5 C30 H30C 109.5 . . ?
H30A C30 H30C 109.5 . . ?
H30B C30 H30C 109.5 . . ?
N6 C31 H31A 109.5 . . ?
N6 C31 H31B 109.5 . . ?
H31A C31 H31B 109.5 . . ?
N6 C31 H31C 109.5 . . ?
H31A C31 H31C 109.5 . . ?
H31B C31 H31C 109.5 . . ?
N6 C32 H32A 109.5 . . ?
N6 C32 H32B 109.5 . . ?
H32A C32 H32B 109.5 . . ?
N6 C32 H32C 109.5 . . ?
H32A C32 H32C 109.5 . . ?
H32B C32 H32C 109.5 . . ?
C34 C33 N6 108.7(10) . . ?
C34 C33 H33A 109.9 . . ?
N6 C33 H33A 109.9 . . ?
C34 C33 H33B 109.9 . . ?
N6 C33 H33B 109.9 . . ?
H33A C33 H33B 108.3 . . ?
C33 C34 N7 115.8(12) . . ?
C33 C34 H34A 108.3 . . ?
N7 C34 H34A 108.3 . . ?
C33 C34 H34B 108.3 . . ?
N7 C34 H34B 108.3 . . ?
H34A C34 H34B 107.4 . . ?
N7 C35 H35A 109.5 . . ?
N7 C35 H35B 109.5 . . ?
H35A C35 H35B 109.5 . . ?
N7 C35 H35C 109.5 . . ?
H35A C35 H35C 109.5 . . ?
H35B C35 H35C 109.5 . . ?
N7 C36 H36A 109.5 . . ?
N7 C36 H36B 109.5 . . ?
H36A C36 H36B 109.5 . . ?
N7 C36 H36C 109.5 . . ?
H36A C36 H36C 109.5 . . ?
H36B C36 H36C 109.5 . . ?
N8 C37 H37A 109.5 . . ?
N8 C37 H37B 109.5 . . ?
H37A C37 H37B 109.5 . . ?
N8 C37 H37C 109.5 . . ?
H37A C37 H37C 109.5 . . ?
H37B C37 H37C 109.5 . . ?
N8 C38 H38A 109.5 . . ?
N8 C38 H38B 109.5 . . ?
H38A C38 H38B 109.5 . . ?
N8 C38 H38C 109.5 . . ?
H38A C38 H38C 109.5 . . ?
H38B C38 H38C 109.5 . . ?
C40 C39 N8 110.9(12) . . ?
C40 C39 H39A 109.5 . . ?
N8 C39 H39A 109.5 . . ?
C40 C39 H39B 109.5 . . ?
N8 C39 H39B 109.5 . . ?
H39A C39 H39B 108.0 . . ?
C39 C40 N9 117.0(13) . . ?
C39 C40 H40A 108.0 . . ?
N9 C40 H40A 108.0 . . ?
C39 C40 H40B 108.0 . . ?
N9 C40 H40B 108.0 . . ?
H40A C40 H40B 107.3 . . ?
N9 C41 H41A 109.5 . . ?
N9 C41 H41B 109.5 . . ?
H41A C41 H41B 109.5 . . ?
N9 C41 H41C 109.5 . . ?
H41A C41 H41C 109.5 . . ?
H41B C41 H41C 109.5 . . ?
N9 C42 H42A 109.5 . . ?
N9 C42 H42B 109.5 . . ?
H42A C42 H42B 109.5 . . ?
N9 C42 H42C 109.5 . . ?
H42A C42 H42C 109.5 . . ?
H42B C42 H42C 109.5 . . ?
O103 N100 O102 116.8(12) . . ?
O103 N100 O101 119.8(10) . . ?
O102 N100 O101 123.3(10) . . ?
O203 N200 O201 136.6(13) . . ?
O203 N200 O202 114.2(11) . . ?
O201 N200 O202 109.2(13) . . ?
O303 N300 O302 131.3(19) . . ?
O303 N300 O301 113.5(19) . . ?
O302 N300 O301 114.6(17) . . ?
C101 O100 C101 119.2(14) . 2_765 ?
C101 C102 H10A 109.5 . . ?
C101 C102 H10B 109.5 . . ?
H10A C102 H10B 109.5 . . ?
C101 C102 H10C 109.5 . . ?
H10A C102 H10C 109.5 . . ?
H10B C102 H10C 109.5 . . ?
O100 C101 C102 109.0(11) . . ?
O100 C101 H10D 109.9 . . ?
C102 C101 H10D 109.9 . . ?
O100 C101 H10E 109.9 . . ?
C102 C101 H10E 109.9 . . ?
H10D C101 H10E 108.3 . . ?
C203 O200 C201 111.3(14) . . ?
O200 C201 C202 102(2) . . ?
O200 C201 H20A 111.4 . . ?
C202 C201 H20A 111.4 . . ?
O200 C201 H20B 111.4 . . ?
C202 C201 H20B 111.4 . . ?
H20A C201 H20B 109.3 . . ?
C201 C202 H20C 109.5 . . ?
C201 C202 H20D 109.5 . . ?
H20C C202 H20D 109.5 . . ?
C201 C202 H20E 109.5 . . ?
H20C C202 H20E 109.5 . . ?
H20D C202 H20E 109.5 . . ?
C204 C203 O200 110.8(16) . . ?
C204 C203 H20F 109.5 . . ?
O200 C203 H20F 109.5 . . ?
C204 C203 H20G 109.5 . . ?
O200 C203 H20G 109.5 . . ?
H20F C203 H20G 108.1 . . ?
C203 C204 H20H 109.5 . . ?
C203 C204 H20I 109.5 . . ?
H20H C204 H20I 109.5 . . ?
C203 C204 H20J 109.5 . . ?
H20H C204 H20J 109.5 . . ?
H20I C204 H20J 109.5 . . ?
C303 O300 C301 117(2) . . ?
O300 C301 C302 124(2) . . ?
O300 C301 H30D 106.4 . . ?
C302 C301 H30D 106.4 . . ?
O300 C301 H30E 106.4 . . ?
C302 C301 H30E 106.4 . . ?
H30D C301 H30E 106.5 . . ?
C301 C302 H30F 109.5 . . ?
C301 C302 H30G 109.5 . . ?
H30F C302 H30G 109.5 . . ?
C301 C302 H30H 109.5 . . ?
H30F C302 H30H 109.5 . . ?
H30G C302 H30H 109.5 . . ?
O300 C303 C304 104(3) . . ?
O300 C303 H30I 110.9 . . ?
C304 C303 H30I 110.9 . . ?
O300 C303 H30J 110.9 . . ?
C304 C303 H30J 110.9 . . ?
H30I C303 H30J 108.9 . . ?
C303 C304 H30K 109.5 . . ?
C303 C304 H30L 109.5 . . ?
H30K C304 H30L 109.5 . . ?
C303 C304 H30M 109.5 . . ?
H30K C304 H30M 109.5 . . ?
H30L C304 H30M 109.5 . . ?
H1W1 O1W H2W1 104.2 . . ?
H1W2 O2W H2W2 111.7 . . ?
H1W3 O3W H2W3 109.2 . . ?
H1W4 O4W H2W4 107.7 . . ?

loop_
_geom_bond_atom_site_label_1
_geom_bond_atom_site_label_2
_geom_bond_distance
_geom_bond_site_symmetry_2
_geom_bond_publ_flag
Pd1 N1 2.014(7) . ?
Pd1 N5 2.030(9) . ?
Pd1 O1 2.046(5) . ?
Pd1 N4 2.055(8) . ?
Pd2 O3 2.035(6) . ?
Pd2 N6 2.053(9) . ?
Pd2 N3 2.056(10) . ?
Pd2 N7 2.084(10) . ?
Pd3 N8 2.030(11) . ?
Pd3 O5 2.036(6) . ?
Pd3 N2 2.039(10) 2_765 ?
Pd3 N9 2.053(8) . ?
O1 C16 1.281(11) . ?
O2 C16 1.226(10) . ?
O3 C17 1.319(10) . ?
O4 C17 1.226(9) . ?
O5 C18 1.295(11) . ?
O6 C18 1.269(11) . ?
N4 C27 1.455(13) . ?
N4 C25 1.517(14) . ?
N4 C26 1.526(14) . ?
N5 C28 1.452(12) . ?
N5 C30 1.460(13) . ?
N5 C29 1.467(11) . ?
N6 C31 1.476(12) . ?
N6 C33 1.542(16) . ?
N6 C32 1.565(15) . ?
N7 C34 1.469(16) . ?
N7 C36 1.485(17) . ?
N7 C35 1.491(13) . ?
N8 C39 1.440(13) . ?
N8 C37 1.466(12) . ?
N8 C38 1.535(14) . ?
N9 C41 1.445(13) . ?
N9 C42 1.491(18) . ?
N9 C40 1.562(19) . ?
N1 C1 1.342(13) . ?
N1 C5 1.364(14) . ?
C1 C2 1.347(18) . ?
C1 H1 0.9300 . ?
C2 C3 1.351(17) . ?
C2 H2 0.9300 . ?
C3 C4 1.398(14) . ?
C3 C8 1.494(15) . ?
C4 C5 1.367(15) . ?
C4 H4 0.9300 . ?
C5 H5 0.9300 . ?
N2 C6 1.340(16) . ?
N2 C10 1.404(15) . ?
N2 Pd3 2.039(10) 2_765 ?
C6 C7 1.384(15) . ?
C6 H6 0.9300 . ?
C7 C8 1.336(12) . ?
C7 H7 0.9300 . ?
C8 C9 1.407(14) . ?
C9 C10 1.354(15) . ?
C9 H9 0.9300 . ?
C10 H10 0.9300 . ?
N3 C15 1.333(12) . ?
N3 C11 1.379(13) . ?
C11 C12 1.378(17) . ?
C11 H11 0.9300 . ?
C12 C13 1.395(13) . ?
C12 H12 0.9300 . ?
C13 C14 1.379(13) . ?
C13 C13 1.50(2) 2_765 ?
C14 C15 1.367(15) . ?
C14 H14 0.9300 . ?
C15 H15 0.9300 . ?
C16 C19 1.490(11) . ?
C17 C21 1.481(12) . ?
C18 C23 1.457(12) . ?
C19 C20 1.385(11) . ?
C19 C24 1.402(13) . ?
C20 C21 1.398(10) . ?
C20 H20 0.9300 . ?
C21 C22 1.407(11) . ?
C22 C23 1.390(12) . ?
C22 H22 0.9300 . ?
C23 C24 1.395(10) . ?
C24 H24 0.9300 . ?
C25 H25A 0.9600 . ?
C25 H25B 0.9600 . ?
C25 H25C 0.9600 . ?
C26 H26A 0.9600 . ?
C26 H26B 0.9600 . ?
C26 H26C 0.9600 . ?
C27 C28 1.539(15) . ?
C27 H27A 0.9700 . ?
C27 H27B 0.9700 . ?
C28 H28A 0.9700 . ?
C28 H28B 0.9700 . ?
C29 H29A 0.9600 . ?
C29 H29B 0.9600 . ?
C29 H29C 0.9600 . ?
C30 H30A 0.9600 . ?
C30 H30B 0.9600 . ?
C30 H30C 0.9600 . ?
C31 H31A 0.9600 . ?
C31 H31B 0.9600 . ?
C31 H31C 0.9600 . ?
C32 H32A 0.9600 . ?
C32 H32B 0.9600 . ?
C32 H32C 0.9600 . ?
C33 C34 1.406(19) . ?
C33 H33A 0.9700 . ?
C33 H33B 0.9700 . ?
C34 H34A 0.9700 . ?
C34 H34B 0.9700 . ?
C35 H35A 0.9600 . ?
C35 H35B 0.9600 . ?
C35 H35C 0.9600 . ?
C36 H36A 0.9600 . ?
C36 H36B 0.9600 . ?
C36 H36C 0.9600 . ?
C37 H37A 0.9600 . ?
C37 H37B 0.9600 . ?
C37 H37C 0.9600 . ?
C38 H38A 0.9600 . ?
C38 H38B 0.9600 . ?
C38 H38C 0.9600 . ?
C39 C40 1.348(18) . ?
C39 H39A 0.9700 . ?
C39 H39B 0.9700 . ?
C40 H40A 0.9700 . ?
C40 H40B 0.9700 . ?
C41 H41A 0.9600 . ?
C41 H41B 0.9600 . ?
C41 H41C 0.9600 . ?
C42 H42A 0.9600 . ?
C42 H42B 0.9600 . ?
C42 H42C 0.9600 . ?
N100 O103 1.124(13) . ?
N100 O102 1.257(12) . ?
N100 O101 1.292(12) . ?
N200 O203 1.194(14) . ?
N200 O201 1.246(14) . ?
N200 O202 1.305(14) . ?
N300 O303 1.153(17) . ?
N300 O302 1.178(19) . ?
N300 O301 1.228(19) . ?
O100 C101 1.409(14) . ?
O100 C101 1.409(14) 2_765 ?
C102 C101 1.495(18) . ?
C102 H10A 0.9600 . ?
C102 H10B 0.9600 . ?
C102 H10C 0.9600 . ?
C101 H10D 0.9700 . ?
C101 H10E 0.9700 . ?
O200 C203 1.45(2) . ?
O200 C201 1.53(2) . ?
C201 C202 1.57(3) . ?
C201 H20A 0.9700 . ?
C201 H20B 0.9700 . ?
C202 H20C 0.9600 . ?
C202 H20D 0.9600 . ?
C202 H20E 0.9600 . ?
C203 C204 1.42(2) . ?
C203 H20F 0.9700 . ?
C203 H20G 0.9700 . ?
C204 H20H 0.9600 . ?
C204 H20I 0.9600 . ?
C204 H20J 0.9600 . ?
O300 C303 1.44(3) . ?
O300 C301 1.45(3) . ?
C301 C302 1.46(3) . ?
C301 H30D 0.9700 . ?
C301 H30E 0.9700 . ?
C302 H30F 0.9600 . ?
C302 H30G 0.9600 . ?
C302 H30H 0.9600 . ?
C303 C304 1.45(3) . ?
C303 H30I 0.9700 . ?
C303 H30J 0.9700 . ?
C304 H30K 0.9600 . ?
C304 H30L 0.9600 . ?
C304 H30M 0.9600 . ?
O1W H1W1 0.8925 . ?
O1W H2W1 0.8946 . ?
O2W H1W2 0.8524 . ?
O2W H2W2 0.8525 . ?
O3W H1W3 0.8648 . ?
O3W H2W3 0.8648 . ?
O4W H1W4 0.8719 . ?
O4W H2W4 0.8728 . ?

loop_
_geom_torsion_atom_site_label_1
_geom_torsion_atom_site_label_2
_geom_torsion_atom_site_label_3
_geom_torsion_atom_site_label_4
_geom_torsion
_geom_torsion_site_symmetry_1
_geom_torsion_site_symmetry_2
_geom_torsion_site_symmetry_3
_geom_torsion_site_symmetry_4
_geom_torsion_publ_flag
N1 Pd1 O1 C16 -83.7(8) . . . . ?
N5 Pd1 O1 C16 103.5(7) . . . . ?
N4 Pd1 O1 C16 51(5) . . . . ?
N6 Pd2 O3 C17 69(5) . . . . ?
N3 Pd2 O3 C17 -82.5(7) . . . . ?
N7 Pd2 O3 C17 99.0(7) . . . . ?
N8 Pd3 O5 C18 98.0(7) . . . . ?
N2 Pd3 O5 C18 -83.4(7) 2_765 . . . ?
N9 Pd3 O5 C18 52(8) . . . . ?
N1 Pd1 N4 C27 -153.7(7) . . . . ?
N5 Pd1 N4 C27 19.0(7) . . . . ?
O1 Pd1 N4 C27 71(5) . . . . ?
N1 Pd1 N4 C25 86.6(7) . . . . ?
N5 Pd1 N4 C25 -100.6(7) . . . . ?
O1 Pd1 N4 C25 -48(5) . . . . ?
N1 Pd1 N4 C26 -32.8(9) . . . . ?
N5 Pd1 N4 C26 140.0(9) . . . . ?
O1 Pd1 N4 C26 -168(4) . . . . ?
N1 Pd1 N5 C28 96(2) . . . . ?
O1 Pd1 N5 C28 -168.8(6) . . . . ?
N4 Pd1 N5 C28 8.0(6) . . . . ?
N1 Pd1 N5 C30 -25(3) . . . . ?
O1 Pd1 N5 C30 70.6(6) . . . . ?
N4 Pd1 N5 C30 -112.6(7) . . . . ?
N1 Pd1 N5 C29 -144(2) . . . . ?
O1 Pd1 N5 C29 -48.8(6) . . . . ?
N4 Pd1 N5 C29 128.0(6) . . . . ?
O3 Pd2 N6 C31 -67(5) . . . . ?
N3 Pd2 N6 C31 84.8(8) . . . . ?
N7 Pd2 N6 C31 -96.7(8) . . . . ?
O3 Pd2 N6 C33 49(5) . . . . ?
N3 Pd2 N6 C33 -159.3(6) . . . . ?
N7 Pd2 N6 C33 19.3(7) . . . . ?
O3 Pd2 N6 C32 173(5) . . . . ?
N3 Pd2 N6 C32 -36.1(8) . . . . ?
N7 Pd2 N6 C32 142.4(8) . . . . ?
O3 Pd2 N7 C34 -173.1(8) . . . . ?
N6 Pd2 N7 C34 5.3(8) . . . . ?
N3 Pd2 N7 C34 124(13) . . . . ?
O3 Pd2 N7 C36 -48.6(8) . . . . ?
N6 Pd2 N7 C36 129.7(8) . . . . ?
N3 Pd2 N7 C36 -112(14) . . . . ?
O3 Pd2 N7 C35 71.6(8) . . . . ?
N6 Pd2 N7 C35 -110.1(8) . . . . ?
N3 Pd2 N7 C35 8(14) . . . . ?
O5 Pd3 N8 C39 -178.1(7) . . . . ?
N2 Pd3 N8 C39 52(15) 2_765 . . . ?
N9 Pd3 N8 C39 -0.1(8) . . . . ?
O5 Pd3 N8 C37 -55.9(9) . . . . ?
N2 Pd3 N8 C37 174(14) 2_765 . . . ?
N9 Pd3 N8 C37 122.1(9) . . . . ?
O5 Pd3 N8 C38 61.2(7) . . . . ?
N2 Pd3 N8 C38 -69(15) 2_765 . . . ?
N9 Pd3 N8 C38 -120.8(7) . . . . ?
N8 Pd3 N9 C41 128.9(10) . . . . ?
O5 Pd3 N9 C41 175(7) . . . . ?
N2 Pd3 N9 C41 -49.7(10) 2_765 . . . ?
N8 Pd3 N9 C42 -104.4(10) . . . . ?
O5 Pd3 N9 C42 -59(8) . . . . ?
N2 Pd3 N9 C42 77.0(10) 2_765 . . . ?
N8 Pd3 N9 C40 18.8(8) . . . . ?
O5 Pd3 N9 C40 65(8) . . . . ?
N2 Pd3 N9 C40 -159.8(8) 2_765 . . . ?
N5 Pd1 N1 C1 6(3) . . . . ?
O1 Pd1 N1 C1 -89.1(9) . . . . ?
N4 Pd1 N1 C1 93.7(9) . . . . ?
N5 Pd1 N1 C5 -179(100) . . . . ?
O1 Pd1 N1 C5 85.0(7) . . . . ?
N4 Pd1 N1 C5 -92.1(8) . . . . ?
C5 N1 C1 C2 3.0(18) . . . . ?
Pd1 N1 C1 C2 177.5(10) . . . . ?
N1 C1 C2 C3 -3(2) . . . . ?
C1 C2 C3 C4 2.8(18) . . . . ?
C1 C2 C3 C8 -179.4(11) . . . . ?
C2 C3 C4 C5 -2.8(16) . . . . ?
C8 C3 C4 C5 179.2(9) . . . . ?
C1 N1 C5 C4 -3.1(15) . . . . ?
Pd1 N1 C5 C4 -177.6(7) . . . . ?
C3 C4 C5 N1 3.1(16) . . . . ?
C10 N2 C6 C7 -4.5(16) . . . . ?
Pd3 N2 C6 C7 -179.8(7) 2_765 . . . ?
N2 C6 C7 C8 -0.8(16) . . . . ?
C6 C7 C8 C9 4.7(14) . . . . ?
C6 C7 C8 C3 -171.6(9) . . . . ?
C2 C3 C8 C7 30.0(15) . . . . ?
C4 C3 C8 C7 -152.2(9) . . . . ?
C2 C3 C8 C9 -146.1(11) . . . . ?
C4 C3 C8 C9 31.7(15) . . . . ?
C7 C8 C9 C10 -3.3(14) . . . . ?
C3 C8 C9 C10 172.9(9) . . . . ?
C8 C9 C10 N2 -2.0(15) . . . . ?
C6 N2 C10 C9 5.9(16) . . . . ?
Pd3 N2 C10 C9 -178.6(8) 2_765 . . . ?
O3 Pd2 N3 C15 83.0(9) . . . . ?
N6 Pd2 N3 C15 -95.4(9) . . . . ?
N7 Pd2 N3 C15 146(13) . . . . ?
O3 Pd2 N3 C11 -99.2(8) . . . . ?
N6 Pd2 N3 C11 82.4(8) . . . . ?
N7 Pd2 N3 C11 -36(14) . . . . ?
C15 N3 C11 C12 -0.7(17) . . . . ?
Pd2 N3 C11 C12 -178.7(9) . . . . ?
N3 C11 C12 C13 -2.1(17) . . . . ?
C11 C12 C13 C14 4.8(15) . . . . ?
C11 C12 C13 C13 179.2(8) . . . 2_765 ?
C12 C13 C14 C15 -4.9(14) . . . . ?
C13 C13 C14 C15 -179.2(7) 2_765 . . . ?
C11 N3 C15 C14 0.7(15) . . . . ?
Pd2 N3 C15 C14 178.4(7) . . . . ?
C13 C14 C15 N3 2.1(15) . . . . ?
Pd1 O1 C16 O2 3.2(14) . . . . ?
Pd1 O1 C16 C19 -173.9(7) . . . . ?
Pd2 O3 C17 O4 -0.3(13) . . . . ?
Pd2 O3 C17 C21 178.3(7) . . . . ?
Pd3 O5 C18 O6 0.1(13) . . . . ?
Pd3 O5 C18 C23 175.9(6) . . . . ?
O2 C16 C19 C20 -3.9(16) . . . . ?
O1 C16 C19 C20 173.2(10) . . . . ?
O2 C16 C19 C24 176.9(10) . . . . ?
O1 C16 C19 C24 -6.0(15) . . . . ?
C24 C19 C20 C21 -0.9(16) . . . . ?
C16 C19 C20 C21 179.9(10) . . . . ?
C19 C20 C21 C22 -0.1(15) . . . . ?
C19 C20 C21 C17 -177.8(10) . . . . ?
O4 C17 C21 C20 173.2(10) . . . . ?
O3 C17 C21 C20 -5.5(15) . . . . ?
O4 C17 C21 C22 -4.5(15) . . . . ?
O3 C17 C21 C22 176.8(9) . . . . ?
C20 C21 C22 C23 0.9(14) . . . . ?
C17 C21 C22 C23 178.7(9) . . . . ?
C21 C22 C23 C24 -0.7(14) . . . . ?
C21 C22 C23 C18 177.6(9) . . . . ?
O6 C18 C23 C22 176.4(9) . . . . ?
O5 C18 C23 C22 0.5(14) . . . . ?
O6 C18 C23 C24 -5.3(15) . . . . ?
O5 C18 C23 C24 178.7(9) . . . . ?
C22 C23 C24 C19 -0.4(15) . . . . ?
C18 C23 C24 C19 -178.6(9) . . . . ?
C20 C19 C24 C23 1.2(15) . . . . ?
C16 C19 C24 C23 -179.6(9) . . . . ?
C25 N4 C27 C28 75.4(10) . . . . ?
C26 N4 C27 C28 -167.0(9) . . . . ?
Pd1 N4 C27 C28 -41.5(9) . . . . ?
C30 N5 C28 C27 83.5(11) . . . . ?
C29 N5 C28 C27 -156.7(8) . . . . ?
Pd1 N5 C28 C27 -32.4(10) . . . . ?
N4 C27 C28 N5 50.2(11) . . . . ?
C31 N6 C33 C34 72.8(12) . . . . ?
C32 N6 C33 C34 -168.8(9) . . . . ?
Pd2 N6 C33 C34 -42.3(10) . . . . ?
N6 C33 C34 N7 53.7(13) . . . . ?
C36 N7 C34 C33 -159.7(11) . . . . ?
C35 N7 C34 C33 79.2(14) . . . . ?
Pd2 N7 C34 C33 -33.9(12) . . . . ?
C37 N8 C39 C40 -145.8(14) . . . . ?
C38 N8 C39 C40 98.3(14) . . . . ?
Pd3 N8 C39 C40 -23.0(15) . . . . ?
N8 C39 C40 N9 44.2(18) . . . . ?
C41 N9 C40 C39 -160.2(13) . . . . ?
C42 N9 C40 C39 75.0(16) . . . . ?
Pd3 N9 C40 C39 -40.5(15) . . . . ?
C101 O100 C101 C102 175.5(12) 2_765 . . . ?
C203 O200 C201 C202 179.9(17) . . . . ?
C201 O200 C203 C204 -171.8(18) . . . . ?
C303 O300 C301 C302 -179(2) . . . . ?
C301 O300 C303 C304 177(2) . . . . ?
